data_2236000
loop_
_publ_author_name
'Sert\,celik, Mustafa'
'\,Caylak Deliba\,s, Nagihan'
'Necefo\(glu, Hacali'
'H\"okelek, Tuncer'

_publ_section_title
;
 Diaquabis(4-formylbenzoato-\k<i>O</i>^1^)bis(nicotinamide-\k<i>N</i>^1^)zinc
;
_journal_coeditor_code SU2483
_journal_issue 8
_journal_name_full 'Acta Crystallographica Section E'
_journal_page_first m1127
_journal_page_last m1128
_journal_paper_doi 10.1107/S160053681203320X
_journal_volume 68
_journal_year 2012
_chemical_formula_iupac '[Zn (C8 H5 O3)2 (C6 H6 N2 O)2 (H2 O)2]'
_chemical_formula_moiety 'C28 H26 N4 O10 Zn'
_chemical_formula_sum 'C28 H26 N4 O10 Zn'
_chemical_formula_weight 643.92
_chemical_name_systematic
;
Diaquabis(4-formylbenzoato-\k<i>O</i>^1^)bis(nicotinamide-\k<i>N</i>^1^)zinc
;
_space_group_IT_number 2
_symmetry_cell_setting triclinic
_symmetry_space_group_name_Hall '-P 1'
_symmetry_space_group_name_H-M 'P -1'
_atom_sites_solution_hydrogens geom
_atom_sites_solution_primary direct
_atom_sites_solution_secondary difmap
_audit_creation_method SHELXL-97
_cell_angle_alpha 77.851(3)
_cell_angle_beta 71.462(2)
_cell_angle_gamma 86.720(3)
_cell_formula_units_Z 1
_cell_length_a 7.7861(2)
_cell_length_b 9.7877(3)
_cell_length_c 9.9087(3)
_cell_measurement_reflns_used 9923
_cell_measurement_temperature 100(2)
_cell_measurement_theta_max 28.50
_cell_measurement_theta_min 2.74
_cell_volume 699.87(4)
_computing_cell_refinement 'SAINT (Bruker, 2007)'
_computing_data_collection 'APEX2 (Bruker, 2007)'
_computing_data_reduction 'SAINT (Bruker, 2007)'
_computing_molecular_graphics 'ORTEP-3 for Windows (Farrugia, 1997)'
_computing_publication_material 'WinGX (Farrugia, 1999) and PLATON (Spek, 2009)'
_computing_structure_refinement 'SHELXL97 (Sheldrick, 2008)'
_computing_structure_solution 'SHELXS97 (Sheldrick, 2008)'
_diffrn_ambient_temperature 100(2)
_diffrn_measured_fraction_theta_full 0.975
_diffrn_measured_fraction_theta_max 0.975
_diffrn_measurement_device_type 'Bruker Kappa APEXII CCD area-detector'
_diffrn_measurement_method '\f and \w scans'
_diffrn_radiation_monochromator graphite
_diffrn_radiation_source 'fine-focus sealed tube'
_diffrn_radiation_type MoK\a
_diffrn_radiation_wavelength 0.71073
_diffrn_reflns_av_R_equivalents 0.0191
_diffrn_reflns_av_sigmaI/netI 0.0157
_diffrn_reflns_limit_h_max 10
_diffrn_reflns_limit_h_min -10
_diffrn_reflns_limit_k_max 13
_diffrn_reflns_limit_k_min -13
_diffrn_reflns_limit_l_max 13
_diffrn_reflns_limit_l_min -11
_diffrn_reflns_number 12257
_diffrn_reflns_theta_full 28.53
_diffrn_reflns_theta_max 28.53
_diffrn_reflns_theta_min 2.13
_exptl_absorpt_coefficient_mu 0.943
_exptl_absorpt_correction_T_max 0.8309
_exptl_absorpt_correction_T_min 0.6822
_exptl_absorpt_correction_type multi-scan
_exptl_absorpt_process_details '(SADABS; Bruker, 2005)'
_exptl_crystal_colour colourless
_exptl_crystal_density_diffrn 1.528
_exptl_crystal_density_method 'not measured'
_exptl_crystal_description block
_exptl_crystal_F_000 332
_exptl_crystal_size_max 0.44
_exptl_crystal_size_mid 0.37
_exptl_crystal_size_min 0.20
_refine_diff_density_max 0.427
_refine_diff_density_min -0.309
_refine_ls_extinction_method none
_refine_ls_goodness_of_fit_ref 1.056
_refine_ls_hydrogen_treatment mixed
_refine_ls_matrix_type full
_refine_ls_number_parameters 216
_refine_ls_number_reflns 3475
_refine_ls_number_restraints 0
_refine_ls_restrained_S_all 1.056
_refine_ls_R_factor_all 0.0221
_refine_ls_R_factor_gt 0.0217
_refine_ls_shift/su_max 0.000
_refine_ls_shift/su_mean 0.000
_refine_ls_structure_factor_coef Fsqd
_refine_ls_weighting_details 'calc w=1/[\s^2^(Fo^2^)+(0.0274P)^2^+0.3774P] where P=(Fo^2^+2Fc^2^)/3'
_refine_ls_weighting_scheme calc
_refine_ls_wR_factor_gt 0.0595
_refine_ls_wR_factor_ref 0.0597
_reflns_number_gt 3413
_reflns_number_total 3475
_reflns_threshold_expression I>2\s(I)
_cod_data_source_file su2483.cif
_cod_data_source_block I
_cod_database_code 2236000
_cod_database_fobs_code 2236000

loop_
_symmetry_equiv_pos_as_xyz
'x, y, z'
'-x, -y, -z'

loop_
_atom_site_type_symbol
_atom_site_label
_atom_site_fract_x
_atom_site_fract_y
_atom_site_fract_z
_atom_site_U_iso_or_equiv
_atom_site_adp_type
_atom_site_calc_flag
_atom_site_refinement_flags
_atom_site_occupancy
_atom_site_symmetry_multiplicity
Zn Zn1 0.0000 0.0000 0.0000 0.01128(6) Uani d S 1 2
O O1 0.12362(11) 0.18202(9) 0.00926(9) 0.01501(16) Uani d . 1 1
O O2 -0.11031(11) 0.27782(9) 0.15725(9) 0.01613(17) Uani d . 1 1
O O3 0.49521(14) 0.66936(13) 0.32150(15) 0.0404(3) Uani d . 1 1
O O4 -0.43332(12) 0.00146(9) -0.33495(9) 0.01797(17) Uani d . 1 1
O O5 0.26589(11) -0.08294(9) -0.07850(10) 0.01534(16) Uani d . 1 1
H H51 0.345(3) -0.042(2) -0.144(2) 0.033(5) Uiso d . 1 1
H H52 0.238(3) -0.151(2) -0.110(2) 0.038(5) Uiso d . 1 1
N N1 -0.00282(13) 0.09203(10) -0.21362(11) 0.01310(18) Uani d . 1 1
N N2 -0.32692(15) 0.13245(12) -0.56057(11) 0.0178(2) Uani d . 1 1
H H21 -0.245(2) 0.1865(18) -0.6267(19) 0.025(4) Uiso d . 1 1
H H22 -0.411(2) 0.1018(19) -0.584(2) 0.027(4) Uiso d . 1 1
C C1 0.05609(15) 0.26503(11) 0.09352(12) 0.0128(2) Uani d . 1 1
C C2 0.18554(15) 0.35243(11) 0.12616(12) 0.0128(2) Uani d . 1 1
C C3 0.36219(15) 0.30780(12) 0.11172(13) 0.0151(2) Uani d . 1 1
H H3 0.4044 0.2294 0.0723 0.018 Uiso calc R 1 1
C C4 0.47558(16) 0.38054(12) 0.15623(14) 0.0169(2) Uani d . 1 1
H H4 0.5932 0.3501 0.1479 0.020 Uiso calc R 1 1
C C5 0.41325(16) 0.49869(12) 0.21317(14) 0.0170(2) Uani d . 1 1
C C6 0.23814(16) 0.54657(13) 0.22349(15) 0.0194(2) Uani d . 1 1
H H6 0.1980 0.6273 0.2590 0.023 Uiso calc R 1 1
C C7 0.12464(15) 0.47344(12) 0.18077(14) 0.0168(2) Uani d . 1 1
H H7 0.0075 0.5046 0.1883 0.020 Uiso calc R 1 1
C C8 0.53693(18) 0.57168(15) 0.26194(17) 0.0257(3) Uani d . 1 1
H H8 0.665(2) 0.5325(17) 0.2463(18) 0.021(4) Uiso d . 1 1
C C9 -0.14410(15) 0.06794(11) -0.25551(12) 0.0132(2) Uani d . 1 1
H H9 -0.2391 0.0122 -0.1889 0.016 Uiso calc R 1 1
C C10 -0.15524(15) 0.12221(11) -0.39338(12) 0.0131(2) Uani d . 1 1
C C11 -0.01372(16) 0.20686(13) -0.49174(13) 0.0178(2) Uani d . 1 1
H H11 -0.0168 0.2454 -0.5851 0.021 Uiso calc R 1 1
C C12 0.13251(16) 0.23309(13) -0.44870(13) 0.0192(2) Uani d . 1 1
H H12 0.2284 0.2897 -0.5127 0.023 Uiso calc R 1 1
C C13 0.13337(15) 0.17388(12) -0.30955(13) 0.0156(2) Uani d . 1 1
H H13 0.2316 0.1913 -0.2812 0.019 Uiso calc R 1 1
C C14 -0.31742(15) 0.08240(12) -0.42808(12) 0.0140(2) Uani d . 1 1

loop_
_atom_site_aniso_label
_atom_site_aniso_U_11
_atom_site_aniso_U_22
_atom_site_aniso_U_33
_atom_site_aniso_U_12
_atom_site_aniso_U_13
_atom_site_aniso_U_23
Zn1 0.01063(9) 0.01353(9) 0.01123(9) -0.00014(6) -0.00480(6) -0.00367(6)
O1 0.0147(4) 0.0165(4) 0.0146(4) -0.0020(3) -0.0042(3) -0.0051(3)
O2 0.0119(4) 0.0183(4) 0.0189(4) -0.0008(3) -0.0044(3) -0.0056(3)
O3 0.0237(5) 0.0457(7) 0.0640(8) -0.0008(5) -0.0123(5) -0.0392(6)
O4 0.0172(4) 0.0235(4) 0.0141(4) -0.0062(3) -0.0064(3) -0.0016(3)
O5 0.0122(4) 0.0179(4) 0.0160(4) -0.0007(3) -0.0034(3) -0.0050(3)
N1 0.0130(4) 0.0147(4) 0.0129(4) -0.0003(3) -0.0053(3) -0.0036(3)
N2 0.0183(5) 0.0233(5) 0.0135(5) -0.0057(4) -0.0080(4) -0.0014(4)
C1 0.0140(5) 0.0127(5) 0.0120(5) -0.0013(4) -0.0060(4) 0.0002(4)
C2 0.0128(5) 0.0131(5) 0.0125(5) -0.0018(4) -0.0042(4) -0.0018(4)
C3 0.0141(5) 0.0136(5) 0.0184(5) 0.0005(4) -0.0052(4) -0.0050(4)
C4 0.0125(5) 0.0170(5) 0.0227(6) 0.0010(4) -0.0068(4) -0.0054(4)
C5 0.0141(5) 0.0176(5) 0.0207(6) -0.0026(4) -0.0053(4) -0.0066(4)
C6 0.0159(5) 0.0164(5) 0.0274(6) 0.0003(4) -0.0050(5) -0.0108(5)
C7 0.0124(5) 0.0162(5) 0.0227(6) 0.0011(4) -0.0055(4) -0.0062(4)
C8 0.0166(6) 0.0289(7) 0.0367(8) -0.0025(5) -0.0086(5) -0.0162(6)
C9 0.0127(5) 0.0141(5) 0.0138(5) -0.0011(4) -0.0048(4) -0.0033(4)
C10 0.0135(5) 0.0144(5) 0.0128(5) -0.0001(4) -0.0052(4) -0.0041(4)
C11 0.0190(5) 0.0219(5) 0.0118(5) -0.0034(4) -0.0052(4) -0.0005(4)
C12 0.0154(5) 0.0230(6) 0.0170(6) -0.0064(4) -0.0032(4) -0.0007(5)
C13 0.0129(5) 0.0175(5) 0.0175(5) -0.0015(4) -0.0055(4) -0.0043(4)
C14 0.0145(5) 0.0158(5) 0.0140(5) 0.0001(4) -0.0061(4) -0.0053(4)

loop_
_atom_type_symbol
_atom_type_description
_atom_type_scat_dispersion_real
_atom_type_scat_dispersion_imag
_atom_type_scat_source
C C 0.0030 0.0020 'International Tables Vol C Tables 4.2.6.8 and 6.1.1.4'
H H 0.0000 0.0000 'International Tables Vol C Tables 4.2.6.8 and 6.1.1.4'
N N 0.0060 0.0030 'International Tables Vol C Tables 4.2.6.8 and 6.1.1.4'
O O 0.0110 0.0060 'International Tables Vol C Tables 4.2.6.8 and 6.1.1.4'
Zn Zn 0.2840 1.4300 'International Tables Vol C Tables 4.2.6.8 and 6.1.1.4'

loop_
_geom_angle_atom_site_label_1
_geom_angle_atom_site_label_2
_geom_angle_atom_site_label_3
_geom_angle_site_symmetry_1
_geom_angle_site_symmetry_3
_geom_angle
O1 Zn1 O1 . 2 180.00(2)
O1 Zn1 O5 . . 88.01(3)
O1 Zn1 O5 2 . 91.99(3)
O1 Zn1 O5 . 2 91.99(3)
O1 Zn1 O5 2 2 88.01(3)
O1 Zn1 N1 . . 89.84(3)
O1 Zn1 N1 2 . 90.16(3)
O1 Zn1 N1 . 2 90.16(3)
O1 Zn1 N1 2 2 89.84(3)
O5 Zn1 O5 2 . 180.00(5)
N1 Zn1 O5 . . 92.47(3)
N1 Zn1 O5 2 . 87.53(3)
N1 Zn1 O5 . 2 87.53(3)
N1 Zn1 O5 2 2 92.47(3)
N1 Zn1 N1 2 . 180.00(6)
C1 O1 Zn1 . . 126.47(7)
Zn1 O5 H51 . . 123.5(14)
Zn1 O5 H52 . . 98.4(13)
H52 O5 H51 . . 105.2(18)
C9 N1 Zn1 . . 119.49(8)
C9 N1 C13 . . 118.35(10)
C13 N1 Zn1 . . 122.16(8)
C14 N2 H21 . . 123.1(12)
C14 N2 H22 . . 117.9(12)
H22 N2 H21 . . 118.6(17)
O1 C1 C2 . . 117.40(10)
O2 C1 O1 . . 125.67(10)
O2 C1 C2 . . 116.89(10)
C3 C2 C1 . . 119.98(10)
C3 C2 C7 . . 119.82(10)
C7 C2 C1 . . 120.05(10)
C2 C3 H3 . . 120.0
C4 C3 C2 . . 119.93(10)
C4 C3 H3 . . 120.0
C3 C4 H4 . . 120.0
C5 C4 C3 . . 119.98(11)
C5 C4 H4 . . 120.0
C4 C5 C6 . . 120.33(11)
C4 C5 C8 . . 118.35(11)
C6 C5 C8 . . 121.32(11)
C5 C6 H6 . . 120.1
C7 C6 C5 . . 119.71(11)
C7 C6 H6 . . 120.1
C2 C7 H7 . . 119.9
C6 C7 C2 . . 120.18(11)
C6 C7 H7 . . 119.9
O3 C8 C5 . . 124.61(12)
O3 C8 H8 . . 119.0(9)
C5 C8 H8 . . 116.4(9)
N1 C9 C10 . . 123.12(10)
N1 C9 H9 . . 118.4
C10 C9 H9 . . 118.4
C9 C10 C11 . . 118.07(10)
C9 C10 C14 . . 117.71(10)
C11 C10 C14 . . 124.20(10)
C10 C11 C12 . . 119.12(11)
C10 C11 H11 . . 120.4
C12 C11 H11 . . 120.4
C11 C12 H12 . . 120.5
C13 C12 C11 . . 119.04(11)
C13 C12 H12 . . 120.5
N1 C13 C12 . . 122.30(11)
N1 C13 H13 . . 118.8
C12 C13 H13 . . 118.8
O4 C14 N2 . . 122.62(11)
O4 C14 C10 . . 119.55(10)
N2 C14 C10 . . 117.79(10)

loop_
_geom_bond_atom_site_label_1
_geom_bond_atom_site_label_2
_geom_bond_site_symmetry_2
_geom_bond_distance
Zn1 O1 . 2.1047(8)
Zn1 O1 2 2.1047(8)
Zn1 O5 . 2.1446(8)
Zn1 O5 2 2.1446(8)
Zn1 N1 . 2.1253(10)
Zn1 N1 2 2.1253(10)
O1 C1 . 1.2614(14)
O2 C1 . 1.2600(14)
O3 C8 . 1.2032(17)
O4 C14 . 1.2402(14)
O5 H51 . 0.79(2)
O5 H52 . 0.86(2)
N1 C9 . 1.3413(14)
N1 C13 . 1.3437(14)
N2 C14 . 1.3250(16)
N2 H21 . 0.861(18)
N2 H22 . 0.847(19)
C1 C2 . 1.5082(15)
C2 C3 . 1.3912(15)
C2 C7 . 1.4009(15)
C3 H3 . 0.9300
C4 C3 . 1.3902(16)
C4 C5 . 1.3883(16)
C4 H4 . 0.9300
C5 C6 . 1.3955(17)
C5 C8 . 1.4803(17)
C6 H6 . 0.9300
C7 C6 . 1.3822(16)
C7 H7 . 0.9300
C8 H8 . 1.022(17)
C9 C10 . 1.3859(16)
C9 H9 . 0.9300
C10 C11 . 1.3900(16)
C10 C14 . 1.5011(15)
C11 C12 . 1.3901(17)
C11 H11 . 0.9300
C12 H12 . 0.9300
C13 C12 . 1.3806(17)
C13 H13 . 0.9300

loop_
_geom_hbond_atom_site_label_D
_geom_hbond_atom_site_label_H
_geom_hbond_atom_site_label_A
_geom_hbond_site_symmetry_A
_geom_hbond_distance_DH
_geom_hbond_distance_HA
_geom_hbond_distance_DA
_geom_hbond_angle_DHA
_geom_hbond_publ_flag
N2 H21 O2 1_554 0.862(17) 2.087(17) 2.8789(13) 152.4(16) yes
N2 H22 O4 2_454 0.849(17) 2.058(18) 2.8904(15) 166.4(18) yes
O5 H51 O4 1_655 0.79(2) 2.10(2) 2.8597(13) 161(2) yes
O5 H52 O2 2_555 0.86(2) 1.85(2) 2.6845(13) 163(2) yes
C4 H4 O2 1_655 0.93 2.40 3.3245(16) 173 yes
C13 H13 O3 2_665 0.93 2.47 3.3083(17) 150 yes
C6 H6 Cg2 2_567 0.93 2.72 3.6361(14) 167 yes

loop_
_geom_torsion_atom_site_label_1
_geom_torsion_atom_site_label_2
_geom_torsion_atom_site_label_3
_geom_torsion_atom_site_label_4
_geom_torsion_site_symmetry_1
_geom_torsion
O5 Zn1 O1 C1 . -152.50(9)
O5 Zn1 O1 C1 2 27.50(9)
N1 Zn1 O1 C1 . 115.03(9)
N1 Zn1 O1 C1 2 -64.97(9)
O1 Zn1 N1 C9 . -143.10(8)
O1 Zn1 N1 C9 2 36.90(8)
O1 Zn1 N1 C13 . 37.17(9)
O1 Zn1 N1 C13 2 -142.83(9)
O5 Zn1 N1 C9 . 128.89(8)
O5 Zn1 N1 C9 2 -51.11(8)
O5 Zn1 N1 C13 . -50.84(9)
O5 Zn1 N1 C13 2 129.16(9)
Zn1 O1 C1 O2 . -21.18(16)
Zn1 O1 C1 C2 . 156.07(7)
Zn1 N1 C9 C10 . -179.02(8)
C13 N1 C9 C10 . 0.72(17)
Zn1 N1 C13 C12 . 179.57(9)
C9 N1 C13 C12 . -0.16(17)
O1 C1 C2 C3 . -23.65(15)
O1 C1 C2 C7 . 160.83(11)
O2 C1 C2 C3 . 153.83(11)
O2 C1 C2 C7 . -21.68(16)
C1 C2 C3 C4 . -173.27(11)
C7 C2 C3 C4 . 2.26(17)
C1 C2 C7 C6 . 173.98(11)
C3 C2 C7 C6 . -1.55(18)
C5 C4 C3 C2 . -0.88(18)
C3 C4 C5 C6 . -1.22(19)
C3 C4 C5 C8 . 178.85(12)
C4 C5 C6 C7 . 1.9(2)
C8 C5 C6 C7 . -178.14(12)
C4 C5 C8 O3 . -174.99(15)
C6 C5 C8 O3 . 5.1(2)
C2 C7 C6 C5 . -0.54(19)
N1 C9 C10 C11 . -0.77(17)
N1 C9 C10 C14 . 177.58(10)
C9 C10 C11 C12 . 0.27(17)
C14 C10 C11 C12 . -177.96(11)
C9 C10 C14 O4 . -1.27(16)
C9 C10 C14 N2 . -178.98(10)
C11 C10 C14 O4 . 176.97(11)
C11 C10 C14 N2 . -0.74(17)
C10 C11 C12 C13 . 0.23(19)
N1 C13 C12 C11 . -0.30(19)
